data_7251518
loop_
_publ_author_name
'Luo, Yuqian'
'Lu, Yongyang'
'Wu, Ziqiang'
'Ye, Chunyin'
'Zhang, ChuanLei'

_publ_section_title
;
 Flexible-functionalized Cd-MOFs for photocatalytic CO2 reduction: tuning
 framework flexibility via ligand design
;
_journal_issue 4
_journal_name_full CrystEngComm
_journal_page_first 912
_journal_page_last 918
_journal_paper_doi 10.1039/D5CE00937E
_journal_volume 28
_journal_year 2026
_chemical_formula_sum 'C84 H68 Cd3 N2 O16'
_chemical_formula_weight 1698.60
_space_group_crystal_system monoclinic
_space_group_IT_number 9
_space_group_name_Hall 'C -2yc'
_space_group_name_H-M_alt 'C 1 c 1'
_atom_sites_solution_hydrogens mixed
_audit_creation_method SHELXL-2018/3
_audit_update_record
;
2020-10-21 deposited with the CCDC.	2025-12-19 downloaded from the CCDC.
;
_cell_angle_alpha 90
_cell_angle_beta 91.9630(10)
_cell_angle_gamma 90
_cell_formula_units_Z 4
_cell_length_a 46.4009(19)
_cell_length_b 6.3419(2)
_cell_length_c 22.6130(9)
_cell_measurement_reflns_used 9959
_cell_measurement_temperature 293(2)
_cell_measurement_theta_max 27.23
_cell_measurement_theta_min 2.47
_cell_volume 6650.4(4)
_computing_cell_refinement 'Bruker SAINT'
_computing_data_collection 'Bruker APEX2'
_computing_data_reduction 'Bruker SAINT'
_computing_molecular_graphics 'Bruker SHELXTL'
_computing_publication_material 'Bruker SHELXTL'
_computing_structure_refinement 'SHELXL-2018/3 (Sheldrick, 2018)'
_computing_structure_solution 'SHELXT 2018/2 (Sheldrick, 2018)'
_diffrn_ambient_temperature 293(2)
_diffrn_measured_fraction_theta_full 0.996
_diffrn_measured_fraction_theta_max 0.996
_diffrn_measurement_device_type 'Bruker APEX-II CCD'
_diffrn_measurement_method '\f and \w scans'
_diffrn_radiation_type MoK\a
_diffrn_radiation_wavelength 0.71073
_diffrn_reflns_av_R_equivalents 0.0346
_diffrn_reflns_av_unetI/netI 0.0442
_diffrn_reflns_Laue_measured_fraction_full 0.996
_diffrn_reflns_Laue_measured_fraction_max 0.996
_diffrn_reflns_limit_h_max 58
_diffrn_reflns_limit_h_min -43
_diffrn_reflns_limit_k_max 7
_diffrn_reflns_limit_k_min -7
_diffrn_reflns_limit_l_max 28
_diffrn_reflns_limit_l_min -28
_diffrn_reflns_number 26008
_diffrn_reflns_point_group_measured_fraction_full 0.801
_diffrn_reflns_point_group_measured_fraction_max 0.792
_diffrn_reflns_theta_full 25.242
_diffrn_reflns_theta_max 26.372
_diffrn_reflns_theta_min 1.978
_diffrn_source MO
_exptl_absorpt_coefficient_mu 1.029
_exptl_absorpt_correction_type multi-scan
_exptl_absorpt_process_details 'SADABS; Bruker, 2000'
_exptl_crystal_colour colourless
_exptl_crystal_density_diffrn 1.696
_exptl_crystal_density_meas 1.696
_exptl_crystal_density_method 'not measured'
_exptl_crystal_description block
_exptl_crystal_F_000 3432
_exptl_crystal_size_max 0.30
_exptl_crystal_size_mid 0.24
_exptl_crystal_size_min 0.14
_exptl_transmission_factor_max 0.866
_exptl_transmission_factor_min 0.744
_refine_diff_density_max 1.412
_refine_diff_density_min -0.583
_refine_diff_density_rms 0.080
_refine_ls_abs_structure_details
; 
 Refined as an inversion twin. 
;
_refine_ls_abs_structure_Flack 0.16(2)
_refine_ls_extinction_method none
_refine_ls_goodness_of_fit_ref 1.021
_refine_ls_hydrogen_treatment constr
_refine_ls_matrix_type full
_refine_ls_number_parameters 953
_refine_ls_number_reflns 10758
_refine_ls_number_restraints 2
_refine_ls_restrained_S_all 1.021
_refine_ls_R_factor_all 0.0322
_refine_ls_R_factor_gt 0.0307
_refine_ls_shift/su_max 0.001
_refine_ls_shift/su_mean 0.000
_refine_ls_structure_factor_coef Fsqd
_refine_ls_weighting_details 'w=1/[\s^2^(Fo^2^)+(0.0370P)^2^+8.9842P] where P=(Fo^2^+2Fc^2^)/3'
_refine_ls_weighting_scheme calc
_refine_ls_wR_factor_gt 0.0741
_refine_ls_wR_factor_ref 0.0752
_reflns_Friedel_coverage 0.591
_reflns_Friedel_fraction_full 0.606
_reflns_Friedel_fraction_max 0.589
_reflns_number_gt 10408
_reflns_number_total 10758
_reflns_threshold_expression 'I > 2\s(I)'
_cod_data_source_file d5ce00937e2.cif
_cod_data_source_block zcl20201021_A1-Cd
_cod_original_sg_symbol_H-M 'C c'
_cod_database_code 7251518
_shelx_shelxl_version_number 2018/3
_shelx_space_group_comment
; 
The symmetry employed for this shelxl refinement is uniquely defined 
by the following loop, which should always be used as a source of 
symmetry information in preference to the above space-group names. 
They are only intended as comments. 
;

loop_
_space_group_symop_operation_xyz
'x, y, z'
'x, -y, z+1/2'
'x+1/2, y+1/2, z'
'x+1/2, -y+1/2, z+1/2'

loop_
_atom_site_label
_atom_site_type_symbol
_atom_site_fract_x
_atom_site_fract_y
_atom_site_fract_z
_atom_site_U_iso_or_equiv
_atom_site_adp_type
_atom_site_occupancy
_atom_site_site_symmetry_order
_atom_site_calc_flag
_atom_site_refinement_flags_posn
_atom_site_refinement_flags_adp
_atom_site_refinement_flags_occupancy
_atom_site_disorder_assembly
_atom_site_disorder_group
Cd3 Cd 1.00586(2) 0.12984(6) 0.83840(2) 0.01688(10) Uani 1 1 d . . . . .
Cd2 Cd -0.00778(2) 0.87357(6) 0.16925(2) 0.01927(10) Uani 1 1 d . . . . .
Cd1 Cd 0.49342(2) 0.80961(7) 0.51677(2) 0.02179(10) Uani 1 1 d . . . . .
O9 O 0.46416(11) -0.1436(8) 0.5965(2) 0.0279(12) Uani 1 1 d . . . . .
O5 O 0.97997(10) 0.4321(7) 0.81917(19) 0.0259(10) Uani 1 1 d . . . . .
O3 O 0.54929(9) 1.4772(7) 0.38565(19) 0.0254(10) Uani 1 1 d . . . . .
O6 O 0.96755(9) 0.1727(7) 0.7586(2) 0.0221(9) Uani 1 1 d . . . . .
O7 O 0.45672(11) 0.6918(9) 0.4655(2) 0.0361(14) Uani 1 1 d . . . . .
O12 O 0.03239(10) 0.8399(7) 0.2477(2) 0.0204(10) Uani 1 1 d . . . . .
O8 O 0.47722(10) 0.4274(8) 0.4180(2) 0.0277(10) Uani 1 1 d . . . . .
O1W O 0.49277(14) 1.1613(6) 0.5101(2) 0.0375(12) Uani 1 1 d . . . . .
H1WA H 0.508363 1.215095 0.490992 0.056 Uiso 1 1 d R U . . .
H1WB H 0.477797 1.210875 0.486297 0.056 Uiso 1 1 d R U . . .
O11 O 0.01814(9) 0.5750(7) 0.19094(19) 0.0224(10) Uani 1 1 d . . . . .
O10 O 0.44778(11) -0.4493(9) 0.6265(2) 0.0356(12) Uani 1 1 d . . . . .
O4 O 0.53767(11) 1.1455(7) 0.3952(2) 0.0294(13) Uani 1 1 d . . . . .
O3W O 1.00815(11) -0.2077(7) 0.8091(2) 0.0376(11) Uani 1 1 d . . . . .
H3WA H 0.997814 -0.285384 0.831275 0.056 Uiso 1 1 d R U . . .
H3WB H 1.025371 -0.254670 0.815338 0.056 Uiso 1 1 d R U . . .
O1 O 0.52106(11) 0.6392(7) 0.5842(2) 0.0244(11) Uani 1 1 d . . . . .
N1 N 0.75620(11) 1.0890(8) 0.6416(2) 0.0172(11) Uani 1 1 d . . . . .
N2 N 0.24324(11) -0.0727(8) 0.3634(2) 0.0183(11) Uani 1 1 d . . . . .
C28 C 0.55554(13) 1.2954(12) 0.4034(3) 0.0224(13) Uani 1 1 d . . . . .
O2W O 0.52997(10) 0.7941(7) 0.4562(2) 0.0332(11) Uani 1 1 d . . . . .
H2WA H 0.528310 0.892552 0.430553 0.050 Uiso 1 1 d R U . . .
H2WB H 0.528774 0.680699 0.435899 0.050 Uiso 1 1 d R U . . .
C84 C 0.03536(14) 0.6554(10) 0.2281(3) 0.0174(13) Uani 1 1 d . . . . .
C63 C 0.28517(13) -0.2150(10) 0.4574(2) 0.0200(12) Uani 1 1 d . . . . .
H63 H 0.274097 -0.325517 0.441906 0.024 Uiso 1 1 calc R U . . .
O4W O -0.00825(14) 1.2231(8) 0.1630(3) 0.062(2) Uani 1 1 d G . . . .
H4WA H -0.000811 1.332740 0.178840 0.093 Uiso 1 1 d G U . . .
H4WB H -0.022639 1.268789 0.142526 0.093 Uiso 1 1 d G U . . .
C62 C 0.31184(13) -0.2589(9) 0.4842(3) 0.0192(12) Uani 1 1 d . . . . .
H62 H 0.318404 -0.397350 0.486233 0.023 Uiso 1 1 calc R U . . .
C24 C 0.60637(14) 1.4041(10) 0.4241(3) 0.0207(13) Uani 1 1 d . . . . .
H24 H 0.602087 1.532938 0.406277 0.025 Uiso 1 1 calc R U . . .
C23 C 0.63408(14) 1.3629(9) 0.4452(3) 0.0191(13) Uani 1 1 d . . . . .
H23 H 0.648300 1.464444 0.440743 0.023 Uiso 1 1 calc R U . . .
C30 C 0.80992(13) 1.0546(10) 0.6722(3) 0.0161(12) Uani 1 1 d . . . . .
C21 C 0.70877(16) 0.8827(9) 0.5253(3) 0.0201(15) Uani 1 1 d . . . . .
H21 H 0.715532 0.744645 0.526103 0.024 Uiso 1 1 calc R U . . .
C25 C 0.58476(14) 1.2529(9) 0.4296(2) 0.0192(13) Uani 1 1 d . . . . .
C80 C 0.08287(14) 0.6236(9) 0.2849(3) 0.0188(14) Uani 1 1 d . . . . .
H80 H 0.080359 0.760723 0.298333 0.023 Uiso 1 1 calc R U . . .
C51 C 0.31807(15) 0.3994(10) 0.3552(3) 0.0207(14) Uani 1 1 d . . . . .
H51 H 0.321799 0.540547 0.363542 0.025 Uiso 1 1 calc R U . . .
C78 C 0.11216(12) 0.3054(11) 0.2825(2) 0.0178(12) Uani 1 1 d . . . . .
C3 C 0.57747(15) 0.7875(11) 0.6138(3) 0.0268(14) Uani 1 1 d . . . . .
H3 H 0.562426 0.882964 0.617470 0.032 Uiso 1 1 calc R U . . .
C42 C 0.96287(16) 0.3560(9) 0.7783(3) 0.0221(15) Uani 1 1 d . . . . .
C53 C 0.28368(15) 0.1308(10) 0.3257(3) 0.0215(15) Uani 1 1 d . . . . .
C58 C 0.27476(13) -0.0141(10) 0.4530(2) 0.0180(12) Uani 1 1 d . . . . .
C52 C 0.29031(15) 0.3368(12) 0.3394(3) 0.0235(15) Uani 1 1 d . . . . .
H52 H 0.275683 0.437135 0.337985 0.028 Uiso 1 1 calc R U . . .
C79 C 0.10769(14) 0.5111(10) 0.3010(3) 0.0207(13) Uani 1 1 d . . . . .
H79 H 0.121755 0.576112 0.324904 0.025 Uiso 1 1 calc R U . . .
C61 C 0.32904(14) -0.0955(10) 0.5085(3) 0.0175(12) Uani 1 1 d . . . . .
C70 C 0.44417(13) -0.2762(11) 0.6005(3) 0.0228(14) Uani 1 1 d . . . . .
C33 C 0.86082(13) 0.8243(10) 0.7047(2) 0.0174(12) Uani 1 1 d . . . . .
C31 C 0.83119(14) 1.1395(9) 0.7100(3) 0.0188(14) Uani 1 1 d . . . . .
H31 H 0.828739 1.274548 0.725060 0.023 Uiso 1 1 calc R U . . .
C82 C 0.06561(14) 0.3236(11) 0.2299(3) 0.0219(13) Uani 1 1 d . . . . .
H82 H 0.051410 0.258079 0.206367 0.026 Uiso 1 1 calc R U . . .
C74 C 0.15993(14) 0.2726(10) 0.3386(3) 0.0230(14) Uani 1 1 d . . . . .
H74 H 0.157334 0.407315 0.353770 0.028 Uiso 1 1 calc R U . . .
C55 C 0.33409(14) 0.0461(10) 0.3425(3) 0.0217(13) Uani 1 1 d . . . . .
H55 H 0.348835 -0.053196 0.342822 0.026 Uiso 1 1 calc R U . . .
C54 C 0.30656(14) -0.0143(10) 0.3260(3) 0.0221(13) Uani 1 1 d . . . . .
H54 H 0.303012 -0.153251 0.314827 0.027 Uiso 1 1 calc R U . . .
C29 C 0.78404(13) 1.1896(11) 0.6553(3) 0.0197(13) Uani 1 1 d . . . . .
H29A H 0.781252 1.288105 0.687382 0.024 Uiso 1 1 calc R U . . .
H29B H 0.789028 1.272304 0.621002 0.024 Uiso 1 1 calc R U . . .
C81 C 0.06170(13) 0.5280(9) 0.2481(2) 0.0179(12) Uani 1 1 d . . . . .
C73 C 0.18452(16) 0.1608(11) 0.3549(3) 0.0247(15) Uani 1 1 d . . . . .
H73 H 0.197892 0.220546 0.381551 0.030 Uiso 1 1 calc R U . . .
C64 C 0.35873(14) -0.1388(9) 0.5332(3) 0.0174(13) Uani 1 1 d . . . . .
C39 C 0.93783(13) 0.4815(10) 0.7578(2) 0.0189(12) Uani 1 1 d . . . . .
C37 C 0.90863(15) 0.7970(11) 0.7607(3) 0.0281(15) Uani 1 1 d . . . . .
H37 H 0.906199 0.933931 0.774308 0.034 Uiso 1 1 calc R U . . .
C76 C 0.14439(14) -0.0087(11) 0.2771(3) 0.0238(13) Uani 1 1 d . . . . .
H76 H 0.131192 -0.068267 0.250060 0.029 Uiso 1 1 calc R U . . .
C56 C 0.25301(13) 0.0572(10) 0.3147(2) 0.0217(13) Uani 1 1 d . . . . .
H56A H 0.240466 0.178760 0.309959 0.026 Uiso 1 1 calc R U . . .
H56B H 0.251782 -0.023690 0.278292 0.026 Uiso 1 1 calc R U . . .
C1 C 0.54217(14) 0.5231(11) 0.5704(3) 0.0263(14) Uani 1 1 d . . . . .
C5 C 0.62835(13) 0.7088(10) 0.6265(2) 0.0172(12) Uani 1 1 d . . . . .
C57 C 0.24586(13) 0.0323(9) 0.4210(2) 0.0181(12) Uani 1 1 d . . . . .
H57A H 0.230324 -0.014305 0.445498 0.022 Uiso 1 1 calc R U . . .
H57B H 0.243905 0.183331 0.415435 0.022 Uiso 1 1 calc R U . . .
C41 C 0.89237(14) 0.5022(10) 0.7030(3) 0.0237(13) Uani 1 1 d . . . . .
H41 H 0.878875 0.438720 0.677370 0.028 Uiso 1 1 calc R U . . .
C2 C 0.57193(14) 0.5879(10) 0.5900(3) 0.0199(13) Uani 1 1 d . . . . .
C43 C 0.45586(13) 0.5320(10) 0.4335(2) 0.0196(12) Uani 1 1 d . . . . .
C36 C 0.88740(13) 0.7075(11) 0.7230(2) 0.0190(12) Uani 1 1 d . . . . .
C68 C 0.39251(15) -0.3766(10) 0.5815(3) 0.0207(14) Uani 1 1 d . . . . .
H68 H 0.396469 -0.506285 0.599170 0.025 Uiso 1 1 calc R U . . .
C26 C 0.59178(15) 1.0626(11) 0.4563(3) 0.0247(15) Uani 1 1 d . . . . .
H26 H 0.577637 0.959806 0.459732 0.030 Uiso 1 1 calc R U . . .
C11 C 0.71549(15) 0.8870(9) 0.6786(3) 0.0199(14) Uani 1 1 d . . . . .
C66 C 0.40839(13) -0.0359(10) 0.5484(3) 0.0222(13) Uani 1 1 d . . . . .
H66 H 0.422944 0.063519 0.544629 0.027 Uiso 1 1 calc R U . . .
C15 C 0.75384(13) 0.9938(9) 0.5824(2) 0.0193(12) Uani 1 1 d . . . . .
H15A H 0.756321 0.842401 0.586027 0.023 Uiso 1 1 calc R U . . .
H15B H 0.769272 1.047323 0.558738 0.023 Uiso 1 1 calc R U . . .
C60 C 0.31796(15) 0.1076(10) 0.5055(3) 0.0206(14) Uani 1 1 d . . . . .
H60 H 0.328651 0.218909 0.521654 0.025 Uiso 1 1 calc R U . . .
C4 C 0.60492(14) 0.8440(11) 0.6319(3) 0.0254(15) Uani 1 1 d . . . . .
H4 H 0.607994 0.976905 0.648338 0.031 Uiso 1 1 calc R U . . .
C50 C 0.34036(14) 0.2546(10) 0.3588(2) 0.0196(13) Uani 1 1 d . . . . .
C7 C 0.59476(15) 0.4506(11) 0.5837(3) 0.0263(14) Uani 1 1 d . . . . .
H7 H 0.591299 0.317492 0.567688 0.032 Uiso 1 1 calc R U . . .
O2 O 0.53964(12) 0.3563(8) 0.5420(3) 0.0466(16) Uani 1 1 d . . . . .
C35 C 0.81479(14) 0.8524(9) 0.6510(3) 0.0238(15) Uani 1 1 d . . . . .
H35 H 0.801076 0.790601 0.625525 0.029 Uiso 1 1 calc R U . . .
C65 C 0.38056(15) 0.0071(11) 0.5269(2) 0.0246(14) Uani 1 1 d . . . . .
H65 H 0.376599 0.134865 0.508200 0.030 Uiso 1 1 calc R U . . .
C18 C 0.68807(13) 1.2899(10) 0.5201(2) 0.0189(12) Uani 1 1 d . . . . .
H18 H 0.681736 1.428699 0.517149 0.023 Uiso 1 1 calc R U . . .
C71 C 0.21565(13) -0.1745(11) 0.3506(3) 0.0211(13) Uani 1 1 d . . . . .
H71A H 0.210651 -0.253711 0.385461 0.025 Uiso 1 1 calc R U . . .
H71B H 0.218447 -0.276014 0.319210 0.025 Uiso 1 1 calc R U . . .
C45 C 0.40227(14) 0.5852(11) 0.4224(3) 0.0246(14) Uani 1 1 d . . . . .
H45 H 0.404715 0.717004 0.439880 0.030 Uiso 1 1 calc R U . . .
C32 C 0.85588(13) 1.0279(10) 0.7257(3) 0.0207(13) Uani 1 1 d . . . . .
H32 H 0.869618 1.090222 0.750950 0.025 Uiso 1 1 calc R U . . .
C75 C 0.13874(13) 0.1872(10) 0.2995(2) 0.0181(12) Uani 1 1 d . . . . .
C6 C 0.62284(14) 0.5071(11) 0.6007(3) 0.0271(14) Uani 1 1 d . . . . .
H6 H 0.637946 0.413522 0.595321 0.033 Uiso 1 1 calc R U . . .
C46 C 0.37513(14) 0.5176(11) 0.4047(3) 0.0239(14) Uani 1 1 d . . . . .
H46 H 0.359505 0.606048 0.410683 0.029 Uiso 1 1 calc R U . . .
C38 C 0.93315(15) 0.6859(12) 0.7779(3) 0.0290(15) Uani 1 1 d . . . . .
H38 H 0.946750 0.748691 0.803462 0.035 Uiso 1 1 calc R U . . .
C72 C 0.18964(13) -0.0389(9) 0.3324(3) 0.0181(12) Uani 1 1 d . . . . .
C14 C 0.74641(14) 0.9563(11) 0.6890(3) 0.0245(14) Uani 1 1 d . . . . .
H14A H 0.748102 1.033177 0.726019 0.029 Uiso 1 1 calc R U . . .
H14B H 0.758687 0.832834 0.692360 0.029 Uiso 1 1 calc R U . . .
C83 C 0.09033(13) 0.2150(10) 0.2460(3) 0.0218(13) Uani 1 1 d . . . . .
H83 H 0.092671 0.077920 0.232291 0.026 Uiso 1 1 calc R U . . .
C40 C 0.91681(15) 0.3920(10) 0.7205(3) 0.0227(14) Uani 1 1 d . . . . .
H40 H 0.919292 0.254957 0.706928 0.027 Uiso 1 1 calc R U . . .
C19 C 0.67081(14) 1.1287(9) 0.4970(3) 0.0165(12) Uani 1 1 d . . . . .
C20 C 0.68210(14) 0.9257(10) 0.4983(3) 0.0213(13) Uani 1 1 d . . . . .
H20 H 0.671563 0.816396 0.480752 0.026 Uiso 1 1 calc R U . . .
C12 C 0.70873(13) 0.6789(11) 0.6639(2) 0.0204(12) Uani 1 1 d . . . . .
H12 H 0.723134 0.576837 0.665075 0.025 Uiso 1 1 calc R U . . .
C67 C 0.41432(13) -0.2295(11) 0.5757(3) 0.0212(14) Uani 1 1 d . . . . .
C13 C 0.68080(15) 0.6231(10) 0.6477(3) 0.0228(14) Uani 1 1 d . . . . .
H13 H 0.676902 0.483245 0.638015 0.027 Uiso 1 1 calc R U . . .
C16 C 0.72531(13) 1.0384(10) 0.5508(2) 0.0175(12) Uani 1 1 d . . . . .
C77 C 0.16902(14) -0.1212(9) 0.2931(3) 0.0214(14) Uani 1 1 d . . . . .
H77 H 0.171771 -0.254530 0.277146 0.026 Uiso 1 1 calc R U . . .
C8 C 0.65808(13) 0.7690(10) 0.6454(2) 0.0190(13) Uani 1 1 d . . . . .
C48 C 0.39418(14) 0.1934(11) 0.3715(3) 0.0242(13) Uani 1 1 d . . . . .
H48 H 0.391661 0.061005 0.354420 0.029 Uiso 1 1 calc R U . . .
C47 C 0.37015(13) 0.3233(10) 0.3784(2) 0.0179(12) Uani 1 1 d . . . . .
C69 C 0.36473(14) -0.3295(11) 0.5609(3) 0.0218(13) Uani 1 1 d . . . . .
H69 H 0.350006 -0.426899 0.565667 0.026 Uiso 1 1 calc R U . . .
C10 C 0.69313(15) 1.0321(11) 0.6798(3) 0.0240(14) Uani 1 1 d . . . . .
H10 H 0.697049 1.169693 0.691848 0.029 Uiso 1 1 calc R U . . .
C59 C 0.29128(16) 0.1464(9) 0.4790(3) 0.0223(15) Uani 1 1 d . . . . .
H59 H 0.284141 0.283471 0.478362 0.027 Uiso 1 1 calc R U . . .
C34 C 0.83952(14) 0.7405(10) 0.6668(3) 0.0251(14) Uani 1 1 d . . . . .
H34 H 0.841946 0.605597 0.651621 0.030 Uiso 1 1 calc R U . . .
C27 C 0.61926(14) 1.0228(11) 0.4779(3) 0.0231(14) Uani 1 1 d . . . . .
H27 H 0.623322 0.894323 0.496238 0.028 Uiso 1 1 calc R U . . .
C9 C 0.66499(14) 0.9764(10) 0.6634(3) 0.0238(14) Uani 1 1 d . . . . .
H9 H 0.650488 1.077486 0.664371 0.029 Uiso 1 1 calc R U . . .
C17 C 0.71462(13) 1.2468(9) 0.5476(2) 0.0191(13) Uani 1 1 d . . . . .
H17 H 0.725496 1.356413 0.564147 0.023 Uiso 1 1 calc R U . . .
C22 C 0.64129(13) 1.1721(10) 0.4729(2) 0.0186(12) Uani 1 1 d . . . . .
C44 C 0.42600(13) 0.4564(10) 0.4140(2) 0.0201(13) Uani 1 1 d . . . . .
C49 C 0.42161(13) 0.2574(9) 0.3894(3) 0.0226(13) Uani 1 1 d . . . . .
H49 H 0.437179 0.167034 0.385071 0.027 Uiso 1 1 calc R U . . .

loop_
_atom_site_aniso_label
_atom_site_aniso_U_11
_atom_site_aniso_U_22
_atom_site_aniso_U_33
_atom_site_aniso_U_23
_atom_site_aniso_U_13
_atom_site_aniso_U_12
Cd3 0.0115(2) 0.0177(2) 0.02109(19) 0.00173(16) -0.00432(16) -0.00064(16)
Cd2 0.0123(2) 0.0212(2) 0.0240(2) 0.00161(16) -0.00540(17) -0.00005(17)
Cd1 0.01448(19) 0.0246(2) 0.02611(19) 0.00039(19) -0.00204(15) -0.0021(2)
O9 0.015(3) 0.039(3) 0.029(3) -0.0012(19) 0.000(2) -0.001(2)
O5 0.018(2) 0.025(2) 0.034(2) 0.0052(19) -0.012(2) 0.0007(19)
O3 0.018(2) 0.027(2) 0.030(2) 0.0033(19) -0.009(2) 0.0055(19)
O6 0.012(2) 0.019(2) 0.036(2) -0.002(2) 0.0018(19) 0.0002(19)
O7 0.022(3) 0.040(3) 0.046(3) -0.027(2) 0.002(2) -0.003(2)
O12 0.013(2) 0.019(2) 0.029(2) -0.0011(18) -0.0014(19) 0.0031(18)
O8 0.020(3) 0.033(2) 0.030(2) -0.001(2) 0.005(2) -0.003(2)
O1W 0.039(3) 0.021(2) 0.052(3) -0.013(2) -0.022(2) 0.014(2)
O11 0.014(2) 0.016(2) 0.036(2) -0.0040(18) -0.010(2) 0.0005(18)
O10 0.018(2) 0.048(3) 0.040(3) 0.009(2) -0.010(2) 0.005(2)
O4 0.017(3) 0.036(3) 0.034(3) 0.0083(19) -0.008(2) -0.008(2)
O3W 0.036(3) 0.024(2) 0.053(3) -0.004(2) 0.004(2) -0.009(2)
O1 0.015(3) 0.034(3) 0.024(2) 0.0021(18) -0.0023(19) 0.0053(19)
N1 0.011(3) 0.023(3) 0.017(2) -0.0010(19) -0.002(2) -0.001(2)
N2 0.008(3) 0.024(3) 0.023(3) 0.000(2) -0.002(2) -0.001(2)
C28 0.015(3) 0.035(4) 0.017(3) 0.000(3) 0.002(2) -0.002(3)
O2W 0.024(3) 0.025(2) 0.051(3) -0.004(2) 0.012(2) -0.0005(19)
C84 0.008(3) 0.019(3) 0.025(3) 0.004(2) -0.001(3) 0.004(2)
C63 0.017(3) 0.021(3) 0.022(3) 0.001(2) 0.001(2) 0.000(2)
O4W 0.049(4) 0.025(3) 0.109(5) 0.000(3) -0.051(4) -0.004(3)
C62 0.017(3) 0.016(3) 0.024(3) 0.002(2) -0.003(2) 0.002(2)
C24 0.017(3) 0.022(3) 0.023(3) 0.002(2) -0.001(3) -0.003(2)
C23 0.016(3) 0.017(3) 0.024(3) 0.005(2) -0.005(2) -0.003(2)
C30 0.007(3) 0.022(3) 0.019(3) 0.002(2) 0.003(2) 0.000(2)
C21 0.017(3) 0.023(3) 0.020(3) -0.006(2) -0.004(3) 0.004(2)
C25 0.021(3) 0.022(3) 0.015(3) 0.000(2) 0.000(2) 0.003(2)
C80 0.016(3) 0.019(3) 0.020(3) -0.004(2) 0.000(3) 0.002(2)
C51 0.018(4) 0.021(3) 0.023(3) 0.004(2) -0.002(3) -0.001(2)
C78 0.013(3) 0.023(3) 0.018(3) 0.000(2) -0.004(2) 0.004(3)
C3 0.020(3) 0.028(3) 0.032(3) -0.005(3) 0.001(3) -0.001(3)
C42 0.020(4) 0.019(3) 0.027(3) 0.002(2) 0.001(3) -0.008(2)
C53 0.014(3) 0.036(4) 0.014(3) 0.004(2) -0.003(3) 0.003(3)
C58 0.014(3) 0.027(3) 0.013(2) 0.000(2) 0.001(2) 0.006(2)
C52 0.018(3) 0.030(4) 0.022(3) 0.002(3) 0.000(3) 0.003(3)
C79 0.014(3) 0.025(3) 0.023(3) -0.004(3) -0.005(3) 0.002(3)
C61 0.013(3) 0.022(3) 0.018(3) -0.001(2) -0.006(2) 0.001(2)
C70 0.012(3) 0.038(4) 0.018(3) 0.002(3) -0.002(2) 0.008(3)
C33 0.012(3) 0.024(3) 0.016(2) 0.000(2) -0.003(2) 0.003(3)
C31 0.016(3) 0.019(3) 0.021(3) -0.005(2) -0.004(3) 0.004(2)
C82 0.016(3) 0.022(3) 0.027(3) 0.001(3) -0.006(3) -0.004(3)
C74 0.022(3) 0.022(3) 0.025(3) -0.008(2) -0.004(3) 0.001(3)
C55 0.015(3) 0.022(3) 0.028(3) 0.004(2) 0.000(3) 0.003(3)
C54 0.017(3) 0.020(3) 0.029(3) -0.002(3) -0.006(3) 0.001(3)
C29 0.010(3) 0.022(3) 0.027(3) 0.000(3) -0.003(2) 0.000(3)
C81 0.008(3) 0.022(3) 0.024(3) 0.001(2) -0.003(2) 0.003(2)
C73 0.022(4) 0.021(3) 0.030(3) -0.005(3) -0.009(3) -0.002(3)
C64 0.012(3) 0.022(3) 0.018(3) 0.000(2) -0.004(2) 0.005(2)
C39 0.009(3) 0.026(3) 0.022(3) 0.005(2) -0.001(2) -0.001(2)
C37 0.030(4) 0.018(3) 0.035(3) -0.007(3) -0.012(3) 0.007(3)
C76 0.017(3) 0.034(3) 0.020(3) -0.008(3) -0.009(2) 0.003(3)
C56 0.015(3) 0.033(3) 0.017(3) 0.005(2) -0.002(2) -0.001(3)
C1 0.019(3) 0.034(4) 0.026(3) -0.004(3) 0.000(3) -0.007(3)
C5 0.012(3) 0.024(3) 0.015(3) 0.002(2) -0.002(2) 0.001(3)
C57 0.013(3) 0.025(3) 0.016(3) 0.002(2) -0.003(2) 0.003(2)
C41 0.020(3) 0.024(3) 0.027(3) -0.005(3) -0.006(3) 0.001(3)
C2 0.014(3) 0.025(3) 0.020(3) 0.004(2) -0.002(2) 0.000(2)
C43 0.015(3) 0.024(3) 0.020(3) 0.004(2) 0.002(2) 0.000(2)
C36 0.014(3) 0.024(3) 0.019(3) 0.004(3) 0.001(2) -0.004(3)
C68 0.019(3) 0.024(3) 0.019(3) 0.007(2) -0.003(3) 0.004(2)
C26 0.016(3) 0.027(3) 0.031(3) 0.006(3) -0.007(3) -0.008(3)
C11 0.017(3) 0.025(3) 0.017(3) 0.003(2) 0.000(3) -0.004(2)
C66 0.013(3) 0.029(3) 0.024(3) 0.004(3) 0.000(3) -0.003(3)
C15 0.012(3) 0.027(3) 0.018(3) 0.002(2) -0.006(2) 0.001(2)
C60 0.019(3) 0.019(3) 0.023(3) -0.002(2) -0.010(3) -0.001(2)
C4 0.015(3) 0.029(4) 0.033(3) -0.004(3) 0.001(3) 0.005(3)
C50 0.018(3) 0.026(3) 0.015(3) 0.001(2) 0.001(2) -0.003(2)
C7 0.025(4) 0.028(3) 0.026(3) -0.005(3) -0.003(3) -0.004(3)
O2 0.022(3) 0.045(3) 0.072(4) -0.028(3) -0.010(3) 0.000(2)
C35 0.013(3) 0.022(3) 0.035(3) -0.003(3) -0.012(3) -0.002(2)
C65 0.027(3) 0.026(3) 0.020(3) 0.005(3) -0.005(3) -0.002(3)
C18 0.017(3) 0.018(3) 0.022(3) 0.000(2) -0.005(2) -0.001(2)
C71 0.015(3) 0.017(3) 0.031(3) 0.000(3) -0.006(3) 0.000(3)
C45 0.015(3) 0.028(3) 0.030(3) -0.010(3) -0.002(3) 0.002(3)
C32 0.014(3) 0.023(3) 0.024(3) -0.004(2) -0.006(3) 0.000(3)
C75 0.012(3) 0.020(3) 0.023(3) 0.004(3) 0.001(2) -0.001(3)
C6 0.017(3) 0.033(4) 0.031(3) -0.007(3) -0.005(3) 0.004(3)
C46 0.017(3) 0.029(4) 0.026(3) -0.003(3) -0.001(3) 0.001(3)
C38 0.021(4) 0.029(4) 0.037(4) -0.010(3) -0.010(3) 0.002(3)
C72 0.013(3) 0.018(3) 0.023(3) 0.005(2) -0.003(2) -0.003(2)
C14 0.014(3) 0.036(4) 0.023(3) 0.000(3) -0.005(3) -0.003(3)
C83 0.017(3) 0.015(3) 0.033(3) -0.001(3) -0.008(3) 0.003(3)
C40 0.020(4) 0.017(3) 0.031(3) -0.006(2) -0.002(3) 0.001(2)
C19 0.012(3) 0.021(3) 0.016(3) -0.001(2) 0.000(2) 0.002(2)
C20 0.017(3) 0.021(3) 0.025(3) -0.008(2) -0.005(3) -0.001(3)
C12 0.014(3) 0.027(3) 0.021(3) -0.002(3) 0.001(2) 0.003(3)
C67 0.011(3) 0.033(4) 0.019(3) -0.001(2) -0.003(2) 0.000(3)
C13 0.020(3) 0.025(3) 0.024(3) -0.006(2) -0.001(3) -0.002(2)
C16 0.011(3) 0.026(3) 0.015(2) 0.003(2) -0.003(2) 0.002(2)
C77 0.013(3) 0.028(3) 0.024(3) -0.007(2) 0.002(3) 0.001(2)
C8 0.011(3) 0.024(3) 0.022(3) 0.002(2) 0.000(2) -0.001(2)
C48 0.023(3) 0.024(3) 0.025(3) -0.005(3) 0.001(3) -0.004(3)
C47 0.019(3) 0.020(3) 0.015(2) 0.001(2) 0.002(2) 0.001(3)
C69 0.013(3) 0.033(4) 0.019(3) 0.007(3) -0.001(2) -0.004(3)
C10 0.020(3) 0.025(3) 0.027(3) 0.005(3) 0.002(3) -0.005(3)
C59 0.021(4) 0.019(3) 0.027(3) -0.003(2) -0.003(3) 0.003(2)
C34 0.018(3) 0.019(3) 0.038(3) -0.004(2) -0.008(3) 0.005(2)
C27 0.018(3) 0.025(3) 0.026(3) 0.006(3) -0.007(3) 0.000(3)
C9 0.016(3) 0.021(3) 0.034(3) 0.003(3) -0.001(3) 0.003(3)
C17 0.017(3) 0.020(3) 0.021(3) 0.001(2) -0.006(2) -0.003(2)
C22 0.013(3) 0.024(3) 0.018(3) -0.003(2) -0.002(2) -0.002(2)
C44 0.014(3) 0.027(3) 0.020(3) 0.000(2) 0.000(2) -0.003(2)
C49 0.011(3) 0.023(3) 0.034(3) -0.006(2) 0.002(2) 0.005(2)

loop_
_atom_type_symbol
_atom_type_description
_atom_type_scat_dispersion_real
_atom_type_scat_dispersion_imag
_atom_type_scat_source
C C 0.0033 0.0016 'International Tables Vol C Tables 4.2.6.8 and 6.1.1.4'
H H 0.0000 0.0000 'International Tables Vol C Tables 4.2.6.8 and 6.1.1.4'
Cd Cd -0.8075 1.2024 'International Tables Vol C Tables 4.2.6.8 and 6.1.1.4'
N N 0.0061 0.0033 'International Tables Vol C Tables 4.2.6.8 and 6.1.1.4'
O O 0.0106 0.0060 'International Tables Vol C Tables 4.2.6.8 and 6.1.1.4'

loop_
_geom_angle_atom_site_label_1
_geom_angle_atom_site_label_2
_geom_angle_atom_site_label_3
_geom_angle
_geom_angle_site_symmetry_1
_geom_angle_site_symmetry_3
_geom_angle_publ_flag
O3W Cd3 O5 140.39(16) . . ?
O3W Cd3 O8 96.58(19) . 4 ?
O5 Cd3 O8 88.13(17) . 4 ?
O3W Cd3 O3 79.04(17) . 4_565 ?
O5 Cd3 O3 139.70(15) . 4_565 ?
O8 Cd3 O3 96.21(16) 4 4_565 ?
O3W Cd3 O4 133.73(17) . 4_565 ?
O5 Cd3 O4 85.06(16) . 4_565 ?
O8 Cd3 O4 92.06(18) 4 4_565 ?
O3 Cd3 O4 54.83(15) 4_565 4_565 ?
O3W Cd3 O12 78.25(17) . 2_665 ?
O5 Cd3 O12 92.92(16) . 2_665 ?
O8 Cd3 O12 173.03(17) 4 2_665 ?
O3 Cd3 O12 87.45(16) 4_565 2_665 ?
O4 Cd3 O12 94.89(17) 4_565 2_665 ?
O3W Cd3 O6 86.03(17) . . ?
O5 Cd3 O6 54.48(15) . . ?
O8 Cd3 O6 99.55(16) 4 . ?
O3 Cd3 O6 159.40(15) 4_565 . ?
O4 Cd3 O6 137.04(16) 4_565 . ?
O12 Cd3 O6 75.59(15) 2_665 . ?
O3W Cd3 C28 106.0(2) . 4_565 ?
O5 Cd3 C28 112.54(19) . 4_565 ?
O8 Cd3 C28 96.06(17) 4 4_565 ?
O3 Cd3 C28 27.20(19) 4_565 4_565 ?
O4 Cd3 C28 27.70(19) 4_565 4_565 ?
O12 Cd3 C28 89.90(17) 2_665 4_565 ?
O6 Cd3 C28 159.03(17) . 4_565 ?
O4W Cd2 O11 147.54(18) . . ?
O4W Cd2 O10 76.0(2) . 4_454 ?
O11 Cd2 O10 136.12(18) . 4_454 ?
O4W Cd2 O6 100.0(3) . 2_464 ?
O11 Cd2 O6 88.89(16) . 2_464 ?
O10 Cd2 O6 86.09(17) 4_454 2_464 ?
O4W Cd2 O1 89.3(2) . 4_464 ?
O11 Cd2 O1 80.74(17) . 4_464 ?
O10 Cd2 O1 100.85(17) 4_454 4_464 ?
O6 Cd2 O1 169.60(15) 2_464 4_464 ?
O4W Cd2 O9 122.06(18) . 4_454 ?
O11 Cd2 O9 85.25(15) . 4_454 ?
O10 Cd2 O9 53.95(18) 4_454 4_454 ?
O6 Cd2 O9 103.29(17) 2_464 4_454 ?
O1 Cd2 O9 75.27(16) 4_464 4_454 ?
O4W Cd2 O12 97.70(17) . . ?
O11 Cd2 O12 54.01(14) . . ?
O10 Cd2 O12 159.84(17) 4_454 . ?
O6 Cd2 O12 76.06(15) 2_464 . ?
O1 Cd2 O12 98.16(17) 4_464 . ?
O9 Cd2 O12 139.16(14) 4_454 . ?
O4W Cd2 C70 100.5(2) . 4_454 ?
O11 Cd2 C70 110.25(19) . 4_454 ?
O10 Cd2 C70 27.0(2) 4_454 4_454 ?
O6 Cd2 C70 92.76(16) 2_464 4_454 ?
O1 Cd2 C70 90.16(17) 4_464 4_454 ?
O9 Cd2 C70 27.20(18) 4_454 4_454 ?
O12 Cd2 C70 160.07(17) . 4_454 ?
O7 Cd1 O2W 105.00(19) . . ?
O7 Cd1 O1W 107.5(2) . . ?
O2W Cd1 O1W 90.7(2) . . ?
O7 Cd1 O1 128.5(2) . . ?
O2W Cd1 O1 88.10(19) . . ?
O1W Cd1 O1 122.26(17) . . ?
O7 Cd1 O9 89.42(19) . 1_565 ?
O2W Cd1 O9 165.58(16) . 1_565 ?
O1W Cd1 O9 85.3(2) . 1_565 ?
O1 Cd1 O9 82.44(17) . 1_565 ?
C70 O9 Cd1 115.1(4) . 1_545 ?
C70 O9 Cd2 86.1(4) . 4 ?
Cd1 O9 Cd2 97.50(19) 1_545 4 ?
C42 O5 Cd3 97.4(4) . . ?
C28 O3 Cd3 93.8(4) . 4_464 ?
C42 O6 Cd2 120.4(4) . 2_665 ?
C42 O6 Cd3 88.4(4) . . ?
Cd2 O6 Cd3 104.40(16) 2_665 . ?
C43 O7 Cd1 127.0(5) . . ?
C84 O12 Cd3 115.7(4) . 2_464 ?
C84 O12 Cd2 85.4(4) . . ?
Cd3 O12 Cd2 101.64(17) 2_464 . ?
C43 O8 Cd3 141.8(4) . 4_454 ?
Cd1 O1W H1WA 113.1 . . ?
Cd1 O1W H1WB 112.8 . . ?
H1WA O1W H1WB 100.8 . . ?
C84 O11 Cd2 97.2(4) . . ?
C70 O10 Cd2 96.8(4) . 4 ?
C28 O4 Cd3 91.2(4) . 4_464 ?
Cd3 O3W H3WA 110.0 . . ?
Cd3 O3W H3WB 109.6 . . ?
H3WA O3W H3WB 103.9 . . ?
C1 O1 Cd1 122.7(4) . . ?
C1 O1 Cd2 129.6(4) . 4_565 ?
Cd1 O1 Cd2 104.0(2) . 4_565 ?
C14 N1 C29 113.2(5) . . ?
C14 N1 C15 114.8(5) . . ?
C29 N1 C15 114.2(5) . . ?
C71 N2 C56 113.2(4) . . ?
C71 N2 C57 115.1(5) . . ?
C56 N2 C57 113.3(5) . . ?
O3 C28 O4 119.9(6) . . ?
O3 C28 C25 119.6(6) . . ?
O4 C28 C25 120.3(6) . . ?
O3 C28 Cd3 59.0(3) . 4_464 ?
O4 C28 Cd3 61.1(3) . 4_464 ?
C25 C28 Cd3 170.9(4) . 4_464 ?
Cd1 O2W H2WA 109.5 . . ?
Cd1 O2W H2WB 109.4 . . ?
H2WA O2W H2WB 104.3 . . ?
O11 C84 O12 122.7(5) . . ?
O11 C84 C81 118.2(5) . . ?
O12 C84 C81 119.0(5) . . ?
C58 C63 C62 121.8(6) . . ?
C58 C63 H63 119.1 . . ?
C62 C63 H63 119.1 . . ?
Cd2 O4W H4WA 141.8 . . ?
Cd2 O4W H4WB 112.4 . . ?
H4WA O4W H4WB 104.5 . . ?
C63 C62 C61 120.6(5) . . ?
C63 C62 H62 119.7 . . ?
C61 C62 H62 119.7 . . ?
C23 C24 C25 120.2(6) . . ?
C23 C24 H24 119.9 . . ?
C25 C24 H24 119.9 . . ?
C24 C23 C22 121.6(6) . . ?
C24 C23 H23 119.2 . . ?
C22 C23 H23 119.2 . . ?
C35 C30 C31 116.7(5) . . ?
C35 C30 C29 124.8(5) . . ?
C31 C30 C29 118.5(5) . . ?
C16 C21 C20 121.5(6) . . ?
C16 C21 H21 119.2 . . ?
C20 C21 H21 119.2 . . ?
C26 C25 C24 118.6(6) . . ?
C26 C25 C28 122.0(6) . . ?
C24 C25 C28 119.2(6) . . ?
C79 C80 C81 119.3(5) . . ?
C79 C80 H80 120.4 . . ?
C81 C80 H80 120.4 . . ?
C52 C51 C50 120.8(6) . . ?
C52 C51 H51 119.6 . . ?
C50 C51 H51 119.6 . . ?
C79 C78 C83 116.6(5) . . ?
C79 C78 C75 121.9(5) . . ?
C83 C78 C75 121.5(6) . . ?
C4 C3 C2 120.6(7) . . ?
C4 C3 H3 119.7 . . ?
C2 C3 H3 119.7 . . ?
O6 C42 O5 119.1(6) . . ?
O6 C42 C39 122.0(6) . . ?
O5 C42 C39 118.9(6) . . ?
C52 C53 C54 117.3(6) . . ?
C52 C53 C56 122.2(6) . . ?
C54 C53 C56 120.4(6) . . ?
C63 C58 C59 117.6(6) . . ?
C63 C58 C57 121.1(5) . . ?
C59 C58 C57 121.3(6) . . ?
C53 C52 C51 122.0(7) . . ?
C53 C52 H52 119.0 . . ?
C51 C52 H52 119.0 . . ?
C78 C79 C80 122.3(5) . . ?
C78 C79 H79 118.9 . . ?
C80 C79 H79 118.9 . . ?
C60 C61 C62 117.4(5) . . ?
C60 C61 C64 121.6(5) . . ?
C62 C61 C64 120.9(5) . . ?
O10 C70 O9 122.1(6) . . ?
O10 C70 C67 117.0(6) . . ?
O9 C70 C67 120.9(6) . . ?
O10 C70 Cd2 56.2(3) . 4 ?
O9 C70 Cd2 66.7(3) . 4 ?
C67 C70 Cd2 167.0(4) . 4 ?
C34 C33 C32 116.2(5) . . ?
C34 C33 C36 123.2(6) . . ?
C32 C33 C36 120.7(5) . . ?
C32 C31 C30 121.6(5) . . ?
C32 C31 H31 119.2 . . ?
C30 C31 H31 119.2 . . ?
C81 C82 C83 120.6(6) . . ?
C81 C82 H82 119.7 . . ?
C83 C82 H82 119.7 . . ?
C73 C74 C75 121.5(6) . . ?
C73 C74 H74 119.2 . . ?
C75 C74 H74 119.2 . . ?
C54 C55 C50 121.2(6) . . ?
C54 C55 H55 119.4 . . ?
C50 C55 H55 119.4 . . ?
C55 C54 C53 121.0(6) . . ?
C55 C54 H54 119.5 . . ?
C53 C54 H54 119.5 . . ?
N1 C29 C30 119.6(5) . . ?
N1 C29 H29A 107.4 . . ?
C30 C29 H29A 107.4 . . ?
N1 C29 H29B 107.4 . . ?
C30 C29 H29B 107.4 . . ?
H29A C29 H29B 107.0 . . ?
C82 C81 C80 119.3(5) . . ?
C82 C81 C84 121.6(5) . . ?
C80 C81 C84 119.1(5) . . ?
C74 C73 C72 121.3(6) . . ?
C74 C73 H73 119.3 . . ?
C72 C73 H73 119.3 . . ?
C65 C64 C69 119.6(6) . . ?
C65 C64 C61 120.5(5) . . ?
C69 C64 C61 119.8(6) . . ?
C40 C39 C38 117.7(5) . . ?
C40 C39 C42 120.1(6) . . ?
C38 C39 C42 122.1(5) . . ?
C38 C37 C36 121.3(6) . . ?
C38 C37 H37 119.3 . . ?
C36 C37 H37 119.3 . . ?
C75 C76 C77 122.4(5) . . ?
C75 C76 H76 118.8 . . ?
C77 C76 H76 118.8 . . ?
N2 C56 C53 111.4(4) . . ?
N2 C56 H56A 109.3 . . ?
C53 C56 H56A 109.3 . . ?
N2 C56 H56B 109.3 . . ?
C53 C56 H56B 109.3 . . ?
H56A C56 H56B 108.0 . . ?
O2 C1 O1 124.1(6) . . ?
O2 C1 C2 117.3(6) . . ?
O1 C1 C2 118.6(6) . . ?
C4 C5 C6 117.3(6) . . ?
C4 C5 C8 122.6(6) . . ?
C6 C5 C8 120.1(6) . . ?
N2 C57 C58 112.2(5) . . ?
N2 C57 H57A 109.2 . . ?
C58 C57 H57A 109.2 . . ?
N2 C57 H57B 109.2 . . ?
C58 C57 H57B 109.2 . . ?
H57A C57 H57B 107.9 . . ?
C40 C41 C36 121.4(6) . . ?
C40 C41 H41 119.3 . . ?
C36 C41 H41 119.3 . . ?
C7 C2 C3 118.7(6) . . ?
C7 C2 C1 120.0(6) . . ?
C3 C2 C1 121.4(6) . . ?
O7 C43 O8 125.8(6) . . ?
O7 C43 C44 115.9(5) . . ?
O8 C43 C44 118.3(6) . . ?
C37 C36 C41 117.0(6) . . ?
C37 C36 C33 121.9(6) . . ?
C41 C36 C33 121.2(5) . . ?
C67 C68 C69 119.7(6) . . ?
C67 C68 H68 120.1 . . ?
C69 C68 H68 120.1 . . ?
C27 C26 C25 121.2(6) . . ?
C27 C26 H26 119.4 . . ?
C25 C26 H26 119.4 . . ?
C10 C11 C12 118.1(6) . . ?
C10 C11 C14 120.7(6) . . ?
C12 C11 C14 121.2(6) . . ?
C65 C66 C67 119.5(6) . . ?
C65 C66 H66 120.2 . . ?
C67 C66 H66 120.2 . . ?
N1 C15 C16 113.0(5) . . ?
N1 C15 H15A 109.0 . . ?
C16 C15 H15A 109.0 . . ?
N1 C15 H15B 109.0 . . ?
C16 C15 H15B 109.0 . . ?
H15A C15 H15B 107.8 . . ?
C59 C60 C61 120.8(6) . . ?
C59 C60 H60 119.6 . . ?
C61 C60 H60 119.6 . . ?
C3 C4 C5 122.2(6) . . ?
C3 C4 H4 118.9 . . ?
C5 C4 H4 118.9 . . ?
C51 C50 C55 117.6(6) . . ?
C51 C50 C47 120.2(6) . . ?
C55 C50 C47 122.2(6) . . ?
C2 C7 C6 121.4(6) . . ?
C2 C7 H7 119.3 . . ?
C6 C7 H7 119.3 . . ?
C34 C35 C30 121.7(5) . . ?
C34 C35 H35 119.1 . . ?
C30 C35 H35 119.1 . . ?
C64 C65 C66 120.5(6) . . ?
C64 C65 H65 119.7 . . ?
C66 C65 H65 119.7 . . ?
C17 C18 C19 121.0(6) . . ?
C17 C18 H18 119.5 . . ?
C19 C18 H18 119.5 . . ?
N2 C71 C72 119.1(5) . . ?
N2 C71 H71A 107.5 . . ?
C72 C71 H71A 107.5 . . ?
N2 C71 H71B 107.5 . . ?
C72 C71 H71B 107.5 . . ?
H71A C71 H71B 107.0 . . ?
C46 C45 C44 119.9(6) . . ?
C46 C45 H45 120.0 . . ?
C44 C45 H45 120.0 . . ?
C31 C32 C33 122.0(5) . . ?
C31 C32 H32 119.0 . . ?
C33 C32 H32 119.0 . . ?
C76 C75 C74 116.3(5) . . ?
C76 C75 C78 122.0(5) . . ?
C74 C75 C78 121.7(6) . . ?
C7 C6 C5 119.8(6) . . ?
C7 C6 H6 120.1 . . ?
C5 C6 H6 120.1 . . ?
C45 C46 C47 122.7(6) . . ?
C45 C46 H46 118.7 . . ?
C47 C46 H46 118.7 . . ?
C37 C38 C39 121.2(6) . . ?
C37 C38 H38 119.4 . . ?
C39 C38 H38 119.4 . . ?
C77 C72 C73 117.1(6) . . ?
C77 C72 C71 118.9(5) . . ?
C73 C72 C71 124.0(5) . . ?
N1 C14 C11 112.0(5) . . ?
N1 C14 H14A 109.2 . . ?
C11 C14 H14A 109.2 . . ?
N1 C14 H14B 109.2 . . ?
C11 C14 H14B 109.2 . . ?
H14A C14 H14B 107.9 . . ?
C82 C83 C78 121.9(6) . . ?
C82 C83 H83 119.1 . . ?
C78 C83 H83 119.1 . . ?
C41 C40 C39 121.4(6) . . ?
C41 C40 H40 119.3 . . ?
C39 C40 H40 119.3 . . ?
C20 C19 C18 117.5(6) . . ?
C20 C19 C22 121.5(5) . . ?
C18 C19 C22 121.0(5) . . ?
C21 C20 C19 121.4(6) . . ?
C21 C20 H20 119.3 . . ?
C19 C20 H20 119.3 . . ?
C13 C12 C11 120.5(6) . . ?
C13 C12 H12 119.8 . . ?
C11 C12 H12 119.8 . . ?
C68 C67 C66 120.0(6) . . ?
C68 C67 C70 119.8(6) . . ?
C66 C67 C70 120.1(6) . . ?
C12 C13 C8 122.6(6) . . ?
C12 C13 H13 118.7 . . ?
C8 C13 H13 118.7 . . ?
C21 C16 C17 117.6(5) . . ?
C21 C16 C15 122.3(6) . . ?
C17 C16 C15 120.1(5) . . ?
C72 C77 C76 121.3(6) . . ?
C72 C77 H77 119.3 . . ?
C76 C77 H77 119.3 . . ?
C13 C8 C9 116.2(5) . . ?
C13 C8 C5 122.2(6) . . ?
C9 C8 C5 121.6(6) . . ?
C49 C48 C47 121.6(6) . . ?
C49 C48 H48 119.2 . . ?
C47 C48 H48 119.2 . . ?
C46 C47 C48 116.7(6) . . ?
C46 C47 C50 121.6(6) . . ?
C48 C47 C50 121.7(6) . . ?
C64 C69 C68 120.6(6) . . ?
C64 C69 H69 119.7 . . ?
C68 C69 H69 119.7 . . ?
C11 C10 C9 121.4(6) . . ?
C11 C10 H10 119.3 . . ?
C9 C10 H10 119.3 . . ?
C60 C59 C58 121.7(6) . . ?
C60 C59 H59 119.1 . . ?
C58 C59 H59 119.1 . . ?
C35 C34 C33 121.8(6) . . ?
C35 C34 H34 119.1 . . ?
C33 C34 H34 119.1 . . ?
C26 C27 C22 121.2(6) . . ?
C26 C27 H27 119.4 . . ?
C22 C27 H27 119.4 . . ?
C10 C9 C8 121.0(6) . . ?
C10 C9 H9 119.5 . . ?
C8 C9 H9 119.5 . . ?
C18 C17 C16 120.8(5) . . ?
C18 C17 H17 119.6 . . ?
C16 C17 H17 119.6 . . ?
C23 C22 C27 117.2(6) . . ?
C23 C22 C19 122.0(6) . . ?
C27 C22 C19 120.8(6) . . ?
C45 C44 C49 118.8(6) . . ?
C45 C44 C43 119.7(6) . . ?
C49 C44 C43 121.5(6) . . ?
C48 C49 C44 120.3(6) . . ?
C48 C49 H49 119.9 . . ?
C44 C49 H49 119.9 . . ?

loop_
_geom_bond_atom_site_label_1
_geom_bond_atom_site_label_2
_geom_bond_distance
_geom_bond_site_symmetry_2
_geom_bond_publ_flag
Cd3 O3W 2.244(5) . ?
Cd3 O5 2.296(4) . ?
Cd3 O8 2.302(5) 4 ?
Cd3 O3 2.348(4) 4_565 ?
Cd3 O4 2.394(5) 4_565 ?
Cd3 O12 2.436(5) 2_665 ?
Cd3 O6 2.505(4) . ?
Cd3 C28 2.733(6) 4_565 ?
Cd2 O4W 2.221(5) . ?
Cd2 O11 2.287(4) . ?
Cd2 O10 2.298(5) 4_454 ?
Cd2 O6 2.374(5) 2_464 ?
Cd2 O1 2.381(5) 4_464 ?
Cd2 O9 2.526(5) 4_454 ?
Cd2 O12 2.537(5) . ?
Cd2 C70 2.745(6) 4_454 ?
Cd1 O7 2.160(5) . ?
Cd1 O2W 2.218(5) . ?
Cd1 O1W 2.236(4) . ?
Cd1 O1 2.237(5) . ?
Cd1 O9 2.313(6) 1_565 ?
O9 C70 1.258(8) . ?
O5 C42 1.291(7) . ?
O3 C28 1.252(9) . ?
O6 C42 1.267(8) . ?
O7 C43 1.245(8) . ?
O12 C84 1.260(8) . ?
O8 C43 1.253(8) . ?
O1W H1WA 0.9210 . ?
O1W H1WB 0.9199 . ?
O11 C84 1.249(7) . ?
O10 C70 1.254(9) . ?
O4 C28 1.271(8) . ?
O3W H3WA 0.8602 . ?
O3W H3WB 0.8597 . ?
O1 C1 1.273(8) . ?
N1 C14 1.448(8) . ?
N1 C29 1.464(8) . ?
N1 C15 1.468(7) . ?
N2 C71 1.454(8) . ?
N2 C56 1.460(7) . ?
N2 C57 1.465(7) . ?
C28 C25 1.485(8) . ?
O2W H2WA 0.8542 . ?
O2W H2WB 0.8544 . ?
C84 C81 1.521(8) . ?
C63 C58 1.365(9) . ?
C63 C62 1.388(8) . ?
C63 H63 0.9300 . ?
O4W H4WA 0.8502 . ?
O4W H4WB 0.8500 . ?
C62 C61 1.408(8) . ?
C62 H62 0.9300 . ?
C24 C23 1.380(9) . ?
C24 C25 1.396(9) . ?
C24 H24 0.9300 . ?
C23 C22 1.399(8) . ?
C23 H23 0.9300 . ?
C30 C35 1.391(8) . ?
C30 C31 1.391(8) . ?
C30 C29 1.513(8) . ?
C21 C16 1.366(9) . ?
C21 C20 1.388(9) . ?
C21 H21 0.9300 . ?
C25 C26 1.384(9) . ?
C80 C79 1.392(9) . ?
C80 C81 1.402(8) . ?
C80 H80 0.9300 . ?
C51 C52 1.383(10) . ?
C51 C50 1.383(9) . ?
C51 H51 0.9300 . ?
C78 C79 1.388(9) . ?
C78 C83 1.407(8) . ?
C78 C75 1.483(8) . ?
C3 C4 1.372(9) . ?
C3 C2 1.396(9) . ?
C3 H3 0.9300 . ?
C42 C39 1.470(9) . ?
C53 C52 1.375(10) . ?
C53 C54 1.404(9) . ?
C53 C56 1.510(9) . ?
C58 C59 1.392(9) . ?
C58 C57 1.530(7) . ?
C52 H52 0.9300 . ?
C79 H79 0.9300 . ?
C61 C60 1.388(9) . ?
C61 C64 1.494(8) . ?
C70 C67 1.506(8) . ?
C33 C34 1.391(8) . ?
C33 C32 1.397(9) . ?
C33 C36 1.486(8) . ?
C31 C32 1.382(8) . ?
C31 H31 0.9300 . ?
C82 C81 1.374(9) . ?
C82 C83 1.376(8) . ?
C82 H82 0.9300 . ?
C74 C73 1.383(9) . ?
C74 C75 1.407(8) . ?
C74 H74 0.9300 . ?
C55 C54 1.373(9) . ?
C55 C50 1.400(9) . ?
C55 H55 0.9300 . ?
C54 H54 0.9300 . ?
C29 H29A 0.9700 . ?
C29 H29B 0.9700 . ?
C73 C72 1.388(9) . ?
C73 H73 0.9300 . ?
C64 C65 1.382(9) . ?
C64 C69 1.386(8) . ?
C39 C40 1.389(8) . ?
C39 C38 1.393(9) . ?
C37 C38 1.383(9) . ?
C37 C36 1.399(8) . ?
C37 H37 0.9300 . ?
C76 C75 1.371(9) . ?
C76 C77 1.385(9) . ?
C76 H76 0.9300 . ?
C56 H56A 0.9700 . ?
C56 H56B 0.9700 . ?
C1 O2 1.240(8) . ?
C1 C2 1.494(9) . ?
C5 C4 1.393(9) . ?
C5 C6 1.425(9) . ?
C5 C8 1.480(8) . ?
C57 H57A 0.9700 . ?
C57 H57B 0.9700 . ?
C41 C40 1.378(9) . ?
C41 C36 1.400(9) . ?
C41 H41 0.9300 . ?
C2 C7 1.383(9) . ?
C43 C44 1.517(8) . ?
C68 C67 1.386(9) . ?
C68 C69 1.388(9) . ?
C68 H68 0.9300 . ?
C26 C27 1.373(9) . ?
C26 H26 0.9300 . ?
C11 C10 1.388(10) . ?
C11 C12 1.394(9) . ?
C11 C14 1.511(9) . ?
C66 C65 1.391(9) . ?
C66 C67 1.397(9) . ?
C66 H66 0.9300 . ?
C15 C16 1.509(8) . ?
C15 H15A 0.9700 . ?
C15 H15B 0.9700 . ?
C60 C59 1.380(9) . ?
C60 H60 0.9300 . ?
C4 H4 0.9300 . ?
C50 C47 1.501(8) . ?
C7 C6 1.393(9) . ?
C7 H7 0.9300 . ?
C35 C34 1.385(9) . ?
C35 H35 0.9300 . ?
C65 H65 0.9300 . ?
C18 C17 1.388(8) . ?
C18 C19 1.389(8) . ?
C18 H18 0.9300 . ?
C71 C72 1.527(8) . ?
C71 H71A 0.9700 . ?
C71 H71B 0.9700 . ?
C45 C46 1.377(9) . ?
C45 C44 1.389(9) . ?
C45 H45 0.9300 . ?
C32 H32 0.9300 . ?
C6 H6 0.9300 . ?
C46 C47 1.385(9) . ?
C46 H46 0.9300 . ?
C38 H38 0.9300 . ?
C72 C77 1.386(8) . ?
C14 H14A 0.9700 . ?
C14 H14B 0.9700 . ?
C83 H83 0.9300 . ?
C40 H40 0.9300 . ?
C19 C20 1.390(8) . ?
C19 C22 1.483(8) . ?
C20 H20 0.9300 . ?
C12 C13 1.380(9) . ?
C12 H12 0.9300 . ?
C13 C8 1.402(9) . ?
C13 H13 0.9300 . ?
C16 C17 1.412(8) . ?
C77 H77 0.9300 . ?
C8 C9 1.411(9) . ?
C48 C49 1.383(8) . ?
C48 C47 1.399(9) . ?
C48 H48 0.9300 . ?
C69 H69 0.9300 . ?
C10 C9 1.391(9) . ?
C10 H10 0.9300 . ?
C59 H59 0.9300 . ?
C34 H34 0.9300 . ?
C27 C22 1.401(9) . ?
C27 H27 0.9300 . ?
C9 H9 0.9300 . ?
C17 H17 0.9300 . ?
C44 C49 1.391(9) . ?
C49 H49 0.9300 . ?

loop_
_geom_torsion_atom_site_label_1
_geom_torsion_atom_site_label_2
_geom_torsion_atom_site_label_3
_geom_torsion_atom_site_label_4
_geom_torsion
_geom_torsion_site_symmetry_1
_geom_torsion_site_symmetry_2
_geom_torsion_site_symmetry_3
_geom_torsion_site_symmetry_4
_geom_torsion_publ_flag
Cd3 O3 C28 O4 -5.4(6) 4_464 . . . ?
Cd3 O3 C28 C25 169.6(5) 4_464 . . . ?
Cd3 O4 C28 O3 5.3(6) 4_464 . . . ?
Cd3 O4 C28 C25 -169.7(5) 4_464 . . . ?
Cd2 O11 C84 O12 9.0(7) . . . . ?
Cd2 O11 C84 C81 -168.0(5) . . . . ?
Cd3 O12 C84 O11 92.7(7) 2_464 . . . ?
Cd2 O12 C84 O11 -8.1(7) . . . . ?
Cd3 O12 C84 C81 -90.4(6) 2_464 . . . ?
Cd2 O12 C84 C81 168.9(6) . . . . ?
C58 C63 C62 C61 0.5(9) . . . . ?
C25 C24 C23 C22 -0.8(10) . . . . ?
C23 C24 C25 C26 0.0(9) . . . . ?
C23 C24 C25 C28 -176.3(6) . . . . ?
O3 C28 C25 C26 172.1(6) . . . . ?
O4 C28 C25 C26 -12.9(9) . . . . ?
O3 C28 C25 C24 -11.7(9) . . . . ?
O4 C28 C25 C24 163.3(6) . . . . ?
Cd2 O6 C42 O5 -98.1(6) 2_665 . . . ?
Cd3 O6 C42 O5 7.7(6) . . . . ?
Cd2 O6 C42 C39 84.5(7) 2_665 . . . ?
Cd3 O6 C42 C39 -169.7(6) . . . . ?
Cd3 O5 C42 O6 -8.4(7) . . . . ?
Cd3 O5 C42 C39 169.0(5) . . . . ?
C62 C63 C58 C59 -2.9(9) . . . . ?
C62 C63 C58 C57 177.5(6) . . . . ?
C54 C53 C52 C51 -2.6(10) . . . . ?
C56 C53 C52 C51 173.4(6) . . . . ?
C50 C51 C52 C53 -1.0(10) . . . . ?
C83 C78 C79 C80 0.5(9) . . . . ?
C75 C78 C79 C80 179.6(6) . . . . ?
C81 C80 C79 C78 -0.8(10) . . . . ?
C63 C62 C61 C60 1.4(9) . . . . ?
C63 C62 C61 C64 -175.1(6) . . . . ?
Cd2 O10 C70 O9 10.8(7) 4 . . . ?
Cd2 O10 C70 C67 -167.1(5) 4 . . . ?
Cd1 O9 C70 O10 86.7(7) 1_545 . . . ?
Cd2 O9 C70 O10 -9.8(7) 4 . . . ?
Cd1 O9 C70 C67 -95.5(6) 1_545 . . . ?
Cd2 O9 C70 C67 168.1(5) 4 . . . ?
Cd1 O9 C70 Cd2 96.5(3) 1_545 . . 4 ?
C35 C30 C31 C32 -0.1(9) . . . . ?
C29 C30 C31 C32 -177.7(6) . . . . ?
C50 C55 C54 C53 -0.9(10) . . . . ?
C52 C53 C54 C55 3.5(9) . . . . ?
C56 C53 C54 C55 -172.6(6) . . . . ?
C14 N1 C29 C30 56.2(7) . . . . ?
C15 N1 C29 C30 -77.6(7) . . . . ?
C35 C30 C29 N1 32.2(9) . . . . ?
C31 C30 C29 N1 -150.5(6) . . . . ?
C83 C82 C81 C80 -1.7(10) . . . . ?
C83 C82 C81 C84 176.5(6) . . . . ?
C79 C80 C81 C82 1.4(10) . . . . ?
C79 C80 C81 C84 -176.9(6) . . . . ?
O11 C84 C81 C82 -5.1(10) . . . . ?
O12 C84 C81 C82 177.8(6) . . . . ?
O11 C84 C81 C80 173.2(6) . . . . ?
O12 C84 C81 C80 -4.0(9) . . . . ?
C75 C74 C73 C72 1.4(11) . . . . ?
C60 C61 C64 C65 -32.2(10) . . . . ?
C62 C61 C64 C65 144.1(6) . . . . ?
C60 C61 C64 C69 150.0(6) . . . . ?
C62 C61 C64 C69 -33.6(9) . . . . ?
O6 C42 C39 C40 6.8(10) . . . . ?
O5 C42 C39 C40 -170.5(6) . . . . ?
O6 C42 C39 C38 -177.8(7) . . . . ?
O5 C42 C39 C38 4.8(10) . . . . ?
C71 N2 C56 C53 -170.7(5) . . . . ?
C57 N2 C56 C53 55.7(7) . . . . ?
C52 C53 C56 N2 -108.1(7) . . . . ?
C54 C53 C56 N2 67.8(8) . . . . ?
Cd1 O1 C1 O2 -65.9(9) . . . . ?
Cd2 O1 C1 O2 88.7(8) 4_565 . . . ?
Cd1 O1 C1 C2 115.1(5) . . . . ?
Cd2 O1 C1 C2 -90.3(7) 4_565 . . . ?
C71 N2 C57 C58 135.7(5) . . . . ?
C56 N2 C57 C58 -91.7(6) . . . . ?
C63 C58 C57 N2 -47.4(7) . . . . ?
C59 C58 C57 N2 133.0(6) . . . . ?
C4 C3 C2 C7 -1.6(10) . . . . ?
C4 C3 C2 C1 179.7(6) . . . . ?
O2 C1 C2 C7 -8.9(10) . . . . ?
O1 C1 C2 C7 170.2(6) . . . . ?
O2 C1 C2 C3 169.8(6) . . . . ?
O1 C1 C2 C3 -11.1(9) . . . . ?
Cd1 O7 C43 O8 -11.6(10) . . . . ?
Cd1 O7 C43 C44 166.2(4) . . . . ?
Cd3 O8 C43 O7 -103.2(8) 4_454 . . . ?
Cd3 O8 C43 C44 79.0(8) 4_454 . . . ?
C38 C37 C36 C41 -1.0(10) . . . . ?
C38 C37 C36 C33 179.3(6) . . . . ?
C40 C41 C36 C37 1.1(10) . . . . ?
C40 C41 C36 C33 -179.2(6) . . . . ?
C34 C33 C36 C37 179.2(6) . . . . ?
C32 C33 C36 C37 -1.4(9) . . . . ?
C34 C33 C36 C41 -0.4(10) . . . . ?
C32 C33 C36 C41 179.0(6) . . . . ?
C24 C25 C26 C27 0.9(10) . . . . ?
C28 C25 C26 C27 177.1(6) . . . . ?
C14 N1 C15 C16 90.2(6) . . . . ?
C29 N1 C15 C16 -136.7(5) . . . . ?
C62 C61 C60 C59 -0.9(10) . . . . ?
C64 C61 C60 C59 175.6(6) . . . . ?
C2 C3 C4 C5 1.2(11) . . . . ?
C6 C5 C4 C3 0.5(10) . . . . ?
C8 C5 C4 C3 179.4(6) . . . . ?
C52 C51 C50 C55 3.7(9) . . . . ?
C52 C51 C50 C47 -177.5(6) . . . . ?
C54 C55 C50 C51 -2.7(9) . . . . ?
C54 C55 C50 C47 178.5(6) . . . . ?
C3 C2 C7 C6 0.3(10) . . . . ?
C1 C2 C7 C6 179.1(6) . . . . ?
C31 C30 C35 C34 0.2(10) . . . . ?
C29 C30 C35 C34 177.6(6) . . . . ?
C69 C64 C65 C66 -0.4(9) . . . . ?
C61 C64 C65 C66 -178.1(6) . . . . ?
C67 C66 C65 C64 1.0(9) . . . . ?
C56 N2 C71 C72 -56.0(8) . . . . ?
C57 N2 C71 C72 76.7(7) . . . . ?
C30 C31 C32 C33 -0.1(10) . . . . ?
C34 C33 C32 C31 0.3(10) . . . . ?
C36 C33 C32 C31 -179.1(6) . . . . ?
C77 C76 C75 C74 2.1(10) . . . . ?
C77 C76 C75 C78 -179.4(6) . . . . ?
C73 C74 C75 C76 -2.3(10) . . . . ?
C73 C74 C75 C78 179.2(6) . . . . ?
C79 C78 C75 C76 -174.0(6) . . . . ?
C83 C78 C75 C76 5.1(9) . . . . ?
C79 C78 C75 C74 4.4(9) . . . . ?
C83 C78 C75 C74 -176.5(6) . . . . ?
C2 C7 C6 C5 1.4(10) . . . . ?
C4 C5 C6 C7 -1.7(9) . . . . ?
C8 C5 C6 C7 179.3(6) . . . . ?
C44 C45 C46 C47 0.0(10) . . . . ?
C36 C37 C38 C39 1.0(11) . . . . ?
C40 C39 C38 C37 -0.9(10) . . . . ?
C42 C39 C38 C37 -176.4(7) . . . . ?
C74 C73 C72 C77 -0.2(10) . . . . ?
C74 C73 C72 C71 -177.3(6) . . . . ?
N2 C71 C72 C77 147.3(6) . . . . ?
N2 C71 C72 C73 -35.6(9) . . . . ?
C29 N1 C14 C11 169.5(5) . . . . ?
C15 N1 C14 C11 -56.9(7) . . . . ?
C10 C11 C14 N1 -67.3(8) . . . . ?
C12 C11 C14 N1 108.7(7) . . . . ?
C81 C82 C83 C78 1.4(10) . . . . ?
C79 C78 C83 C82 -0.8(9) . . . . ?
C75 C78 C83 C82 -179.9(6) . . . . ?
C36 C41 C40 C39 -1.2(10) . . . . ?
C38 C39 C40 C41 1.0(10) . . . . ?
C42 C39 C40 C41 176.6(6) . . . . ?
C17 C18 C19 C20 -5.0(9) . . . . ?
C17 C18 C19 C22 174.0(6) . . . . ?
C16 C21 C20 C19 -1.2(11) . . . . ?
C18 C19 C20 C21 4.4(10) . . . . ?
C22 C19 C20 C21 -174.6(6) . . . . ?
C10 C11 C12 C13 3.8(9) . . . . ?
C14 C11 C12 C13 -172.3(6) . . . . ?
C69 C68 C67 C66 -0.9(9) . . . . ?
C69 C68 C67 C70 177.2(6) . . . . ?
C65 C66 C67 C68 -0.4(9) . . . . ?
C65 C66 C67 C70 -178.5(5) . . . . ?
O10 C70 C67 C68 -0.9(9) . . . . ?
O9 C70 C67 C68 -178.9(6) . . . . ?
Cd2 C70 C67 C68 -56(2) 4 . . . ?
O10 C70 C67 C66 177.2(6) . . . . ?
O9 C70 C67 C66 -0.8(9) . . . . ?
Cd2 C70 C67 C66 122(2) 4 . . . ?
C11 C12 C13 C8 -0.3(10) . . . . ?
C20 C21 C16 C17 -1.4(10) . . . . ?
C20 C21 C16 C15 177.6(6) . . . . ?
N1 C15 C16 C21 -129.6(6) . . . . ?
N1 C15 C16 C17 49.4(8) . . . . ?
C73 C72 C77 C76 0.0(10) . . . . ?
C71 C72 C77 C76 177.2(6) . . . . ?
C75 C76 C77 C72 -1.0(10) . . . . ?
C12 C13 C8 C9 -3.0(9) . . . . ?
C12 C13 C8 C5 178.4(6) . . . . ?
C4 C5 C8 C13 170.7(6) . . . . ?
C6 C5 C8 C13 -10.4(9) . . . . ?
C4 C5 C8 C9 -7.8(9) . . . . ?
C6 C5 C8 C9 171.1(6) . . . . ?
C45 C46 C47 C48 1.4(9) . . . . ?
C45 C46 C47 C50 -179.2(6) . . . . ?
C49 C48 C47 C46 -0.8(9) . . . . ?
C49 C48 C47 C50 179.8(6) . . . . ?
C51 C50 C47 C46 13.5(9) . . . . ?
C55 C50 C47 C46 -167.8(6) . . . . ?
C51 C50 C47 C48 -167.2(6) . . . . ?
C55 C50 C47 C48 11.6(9) . . . . ?
C65 C64 C69 C68 -0.9(10) . . . . ?
C61 C64 C69 C68 176.8(6) . . . . ?
C67 C68 C69 C64 1.5(10) . . . . ?
C12 C11 C10 C9 -4.0(10) . . . . ?
C14 C11 C10 C9 172.2(6) . . . . ?
C61 C60 C59 C58 -1.5(11) . . . . ?
C63 C58 C59 C60 3.4(10) . . . . ?
C57 C58 C59 C60 -177.0(6) . . . . ?
C30 C35 C34 C33 0.0(11) . . . . ?
C32 C33 C34 C35 -0.2(10) . . . . ?
C36 C33 C34 C35 179.2(6) . . . . ?
C25 C26 C27 C22 -1.0(10) . . . . ?
C11 C10 C9 C8 0.6(10) . . . . ?
C13 C8 C9 C10 2.9(9) . . . . ?
C5 C8 C9 C10 -178.6(6) . . . . ?
C19 C18 C17 C16 2.5(9) . . . . ?
C21 C16 C17 C18 0.8(9) . . . . ?
C15 C16 C17 C18 -178.3(5) . . . . ?
C24 C23 C22 C27 0.8(9) . . . . ?
C24 C23 C22 C19 -178.4(6) . . . . ?
C26 C27 C22 C23 0.1(9) . . . . ?
C26 C27 C22 C19 179.2(6) . . . . ?
C20 C19 C22 C23 -148.8(6) . . . . ?
C18 C19 C22 C23 32.3(9) . . . . ?
C20 C19 C22 C27 32.2(9) . . . . ?
C18 C19 C22 C27 -146.8(6) . . . . ?
C46 C45 C44 C49 -2.0(10) . . . . ?
C46 C45 C44 C43 179.9(6) . . . . ?
O7 C43 C44 C45 12.1(9) . . . . ?
O8 C43 C44 C45 -169.9(6) . . . . ?
O7 C43 C44 C49 -165.9(6) . . . . ?
O8 C43 C44 C49 12.1(9) . . . . ?
C47 C48 C49 C44 -1.2(10) . . . . ?
C45 C44 C49 C48 2.6(9) . . . . ?
C43 C44 C49 C48 -179.3(6) . . . . ?
